data_1531746
loop_
_publ_author_name
'Markiv, V.Ya.'
'Belyavina, N.M.'
'Sych, A.M.'
'Kapshuk, A.A.'
'Titov, Yu.A.'
'Markiv, M.V.'
'Sokolov, A.N.'
'Slobodyanik, N.S.'

_publ_section_title
;
 Peculiarities of polymorphic transformations in Yb Ta O4 and crystal
 structure of its modifications
;
_journal_name_full 'Journal of Alloys Compd.'
_journal_page_first 263
_journal_page_last 268
_journal_volume 346
_journal_year 2002
_chemical_formula_sum 'O4 Ta Yb'
_chemical_name_systematic 'Yb (Ta O4)'
_space_group_IT_number 13
_symmetry_space_group_name_Hall '-P 2b'
_symmetry_space_group_name_H-M 'P 1 1 2/b'
_cell_angle_alpha 90
_cell_angle_beta 90
_cell_angle_gamma 96.171
_cell_formula_units_Z 2
_cell_length_a 5.0678
_cell_length_b 5.2508
_cell_length_c 5.4241
_cell_volume 143.499
_citation_journal_id_ASTM JALCEU
_cod_data_source_file Markiv_JALCEU_2002_567.cif
_cod_data_source_block O4Ta1Yb1
_cod_original_sg_symbol_Hall '-P 2yc (-x,z,y)'
_cod_original_formula_sum 'O4 Ta1 Yb1'
_cod_database_code 1531746

loop_
_symmetry_equiv_pos_as_xyz
x,y,z
-x,-y+1/2,z
-x,-y,-z
x,y-1/2,-z

loop_
_atom_site_label
_atom_site_type_symbol
_atom_site_fract_x
_atom_site_fract_y
_atom_site_fract_z
_atom_site_occupancy
_atom_site_U_iso_or_equiv
O2 O-2 0.268 0.43 0.451 1 0.0
Yb1 Yb+3 0.5 0.25 0.7325 1 0.0
Ta1 Ta+5 0 0.25 0.1956 1 0.0
O1 O-2 0.266 0.014 0.054 1 0.0
